data_4068332
loop_
_publ_author_name
'Saeed, Irfan'
'Katao, Shohei'
'Nomura, Kotohiro'

_publ_section_title
;
 Synthesis and Structural Analysis of
 (Cyclopentadienyl)(pyrrolide)titanium(IV) Complexes and Their Use in
 Catalysis for Olefin Polymerization
;
_journal_issue 1
_journal_name_full Organometallics
_journal_page_first 111
_journal_paper_doi 10.1021/om800713t
_journal_volume 28
_journal_year 2009
_chemical_formula_moiety 'C11 H13 Cl2 N Ti '
_chemical_formula_sum 'C11 H13 Cl2 N Ti'
_chemical_formula_weight 278.04
_space_group_IT_number 14
_symmetry_cell_setting monoclinic
_symmetry_Int_Tables_number 14
_symmetry_space_group_name_Hall '-P 2yn'
_symmetry_space_group_name_H-M 'P 1 21/n 1'
_cell_angle_alpha 90.0000
_cell_angle_beta 90.6867(13)
_cell_angle_gamma 90.0000
_cell_formula_units_Z 4
_cell_length_a 7.8925(2)
_cell_length_b 9.2764(3)
_cell_length_c 16.8923(6)
_cell_measurement_reflns_used 10021
_cell_measurement_temperature 243.1
_cell_measurement_theta_max 27.5
_cell_measurement_theta_min 3.3
_cell_volume 1236.66(7)
_computing_cell_refinement PROCESS-AUTO
_computing_data_collection PROCESS-AUTO
_computing_data_reduction CrystalStructure
_computing_publication_material 'CrystalStructure 3.8'
_computing_structure_refinement CRYSTALS
_computing_structure_solution SIR92
_diffrn_detector_area_resol_mean 10.00
_diffrn_measured_fraction_theta_full 0.997
_diffrn_measured_fraction_theta_max 0.997
_diffrn_measurement_device_type 'Rigaku RAXIS-RAPID'
_diffrn_measurement_method \w
_diffrn_radiation_type 'Mo K\a'
_diffrn_radiation_wavelength 0.71075
_diffrn_reflns_av_R_equivalents 0.029
_diffrn_reflns_limit_h_max 9
_diffrn_reflns_limit_h_min -10
_diffrn_reflns_limit_k_max 12
_diffrn_reflns_limit_k_min -11
_diffrn_reflns_limit_l_max 21
_diffrn_reflns_limit_l_min -21
_diffrn_reflns_number 11211
_diffrn_reflns_theta_full 27.46
_diffrn_reflns_theta_max 27.46
_exptl_absorpt_coefficient_mu 1.090
_exptl_absorpt_correction_T_max 0.706
_exptl_absorpt_correction_T_min 0.565
_exptl_absorpt_correction_type multi-scan
_exptl_absorpt_process_details
;
    Higashi, T. (1995). Program for Absorption Correction.
    Rigaku Corporation, Tokyo, Japan.
;
_exptl_crystal_colour black
_exptl_crystal_density_diffrn 1.493
_exptl_crystal_density_method 'not measured'
_exptl_crystal_description block
_exptl_crystal_F_000 568.00
_exptl_crystal_size_max 0.65
_exptl_crystal_size_mid 0.35
_exptl_crystal_size_min 0.32
_refine_diff_density_max 0.28
_refine_diff_density_min -0.37
_refine_ls_extinction_method none
_refine_ls_goodness_of_fit_ref 1.009
_refine_ls_hydrogen_treatment refall
_refine_ls_number_parameters 149
_refine_ls_number_reflns 2384
_refine_ls_R_factor_gt 0.0250
_refine_ls_shift/su_max 0.0000
_refine_ls_structure_factor_coef Fsqd
_refine_ls_weighting_details 'w = 1/[0.0008Fo^2^ + 1.1000\s(Fo^2^)]/(4Fo^2^)'
_refine_ls_weighting_scheme calc
_refine_ls_wR_factor_ref 0.0758
_reflns_number_gt 2370
_reflns_number_total 2812
_reflns_threshold_expression F^2^>2.0\s(F^2^)
_cod_data_source_file om800713t_si_002.cif
_cod_data_source_block '_IS1-89'
_cod_original_cell_volume 1236.67(7)
_cod_original_formula_sum 'C11 H13 Cl2 N Ti '
_cod_database_code 4068332

loop_
_symmetry_equiv_pos_site_id
_symmetry_equiv_pos_as_xyz
1 +X,+Y,+Z
2 1/2-X,1/2+Y,1/2-Z
3 -X,-Y,-Z
4 1/2+X,1/2-Y,1/2+Z

loop_
_atom_site_label
_atom_site_type_symbol
_atom_site_fract_x
_atom_site_fract_y
_atom_site_fract_z
_atom_site_U_iso_or_equiv
_atom_site_adp_type
_atom_site_occupancy
_atom_site_symmetry_multiplicity
_atom_site_calc_flag
_atom_site_refinement_flags
Ti(1) Ti 0.51874(3) 0.51426(3) 0.32857(2) 0.02393(7) Uani 1.00 1 d .
Cl(1) Cl 0.52852(5) 0.43604(6) 0.20298(2) 0.04173(12) Uani 1.00 1 d .
Cl(2) Cl 0.79049(5) 0.49023(5) 0.36939(3) 0.04217(12) Uani 1.00 1 d .
N(1) N 0.38949(15) 0.36455(14) 0.38414(8) 0.0289(3) Uani 1.00 1 d .
C(1) C 0.3764(2) 0.7159(2) 0.27547(10) 0.0387(4) Uani 1.00 1 d .
C(2) C 0.5349(2) 0.76293(19) 0.30459(12) 0.0401(4) Uani 1.00 1 d .
C(3) C 0.5361(2) 0.74269(19) 0.38731(12) 0.0410(4) Uani 1.00 1 d .
C(4) C 0.3810(2) 0.68322(19) 0.40864(10) 0.0377(4) Uani 1.00 1 d .
C(5) C 0.28200(19) 0.66629(19) 0.33910(11) 0.0370(4) Uani 1.00 1 d .
C(6) C 0.4343(2) 0.21628(18) 0.38302(10) 0.0324(3) Uani 1.00 1 d .
C(7) C 0.3112(2) 0.13877(19) 0.41930(10) 0.0360(4) Uani 1.00 1 d .
C(8) C 0.18269(19) 0.2359(2) 0.44540(9) 0.0332(4) Uani 1.00 1 d .
C(9) C 0.23349(18) 0.36957(19) 0.42375(9) 0.0319(4) Uani 1.00 1 d .
C(10) C 0.5916(2) 0.1590(2) 0.34623(14) 0.0485(5) Uani 1.00 1 d .
C(11) C 0.0242(2) 0.2010(2) 0.48875(12) 0.0483(5) Uani 1.00 1 d .
H(1) H 0.3428 0.7080 0.2199 0.047 Uiso 1.00 1 c R
H(2) H 0.6335 0.8021 0.2705 0.048 Uiso 1.00 1 c R
H(3) H 0.6321 0.7734 0.4236 0.050 Uiso 1.00 1 c R
H(4) H 0.3455 0.6504 0.4625 0.046 Uiso 1.00 1 c R
H(5) H 0.1670 0.6168 0.3342 0.045 Uiso 1.00 1 c R
H(6) H 0.3196 0.0368 0.4247 0.043 Uiso 1.00 1 c R
H(7) H 0.1753 0.4652 0.4319 0.038 Uiso 1.00 1 c R
H(8) H 0.7072 0.2016 0.3645 0.059 Uiso 1.00 1 c R
H(9) H 0.5992 0.0606 0.3585 0.058 Uiso 1.00 1 c R
H(10) H 0.5882 0.1576 0.2885 0.059 Uiso 1.00 1 c R
H(11) H -0.0453 0.1369 0.4624 0.058 Uiso 1.00 1 c R
H(12) H -0.0413 0.2789 0.4994 0.058 Uiso 1.00 1 c R
H(13) H 0.0457 0.1649 0.5394 0.058 Uiso 1.00 1 c R

loop_
_atom_site_aniso_label
_atom_site_aniso_U_11
_atom_site_aniso_U_22
_atom_site_aniso_U_33
_atom_site_aniso_U_12
_atom_site_aniso_U_13
_atom_site_aniso_U_23
Ti(1) 0.02366(15) 0.02489(16) 0.02325(15) 0.00129(9) 0.00038(10) -0.00238(10)
Cl(1) 0.0492(2) 0.0489(2) 0.0272(2) -0.00222(19) 0.00364(16) -0.00995(19)
Cl(2) 0.0281(2) 0.0457(2) 0.0525(2) 0.00474(16) -0.00787(17) -0.0067(2)
N(1) 0.0312(6) 0.0258(6) 0.0298(6) 0.0029(5) 0.0036(4) -0.0008(5)
C(1) 0.0497(9) 0.0333(9) 0.0331(8) 0.0086(7) -0.0062(7) 0.0049(7)
C(2) 0.0439(8) 0.0267(8) 0.0499(10) -0.0005(7) 0.0076(7) 0.0014(7)
C(3) 0.0465(9) 0.0283(8) 0.0478(10) 0.0048(7) -0.0102(7) -0.0125(7)
C(4) 0.0521(9) 0.0291(8) 0.0322(8) 0.0128(7) 0.0079(6) -0.0017(7)
C(5) 0.0309(7) 0.0295(8) 0.0505(10) 0.0082(6) 0.0006(6) 0.0037(7)
C(6) 0.0373(7) 0.0265(8) 0.0334(8) 0.0034(6) -0.0014(6) -0.0033(6)
C(7) 0.0458(8) 0.0269(8) 0.0353(8) 0.0001(6) -0.0026(6) 0.0017(6)
C(8) 0.0379(7) 0.0375(9) 0.0243(7) -0.0026(6) 0.0006(5) 0.0037(6)
C(9) 0.0340(7) 0.0324(9) 0.0293(7) 0.0038(6) 0.0059(5) 0.0022(6)
C(10) 0.0467(9) 0.0292(9) 0.0698(13) 0.0087(7) 0.0124(8) -0.0051(9)
C(11) 0.0478(9) 0.0548(13) 0.0425(10) -0.0067(8) 0.0113(8) 0.0132(9)

loop_
_atom_type_symbol
_atom_type_description
_atom_type_scat_dispersion_real
_atom_type_scat_dispersion_imag
_atom_type_scat_source
C C 0.003 0.002
;
International Tables for Crystallography
(1992, Vol. C, Tables 4.2.6.8 and 6.1.1.4)
;
H H 0.000 0.000
;
International Tables for Crystallography
(1992, Vol. C, Table 6.1.1.4)
;
Cl Cl 0.148 0.159
;
International Tables for Crystallography
(1992, Vol. C, Tables 4.2.6.8 and 6.1.1.4)
;
N N 0.006 0.003
;
International Tables for Crystallography
(1992, Vol. C, Tables 4.2.6.8 and 6.1.1.4)
;
Ti Ti 0.278 0.446
;
International Tables for Crystallography
(1992, Vol. C, Tables 4.2.6.8 and 6.1.1.4)
;

loop_
_geom_angle_atom_site_label_1
_geom_angle_atom_site_label_2
_geom_angle_atom_site_label_3
_geom_angle
_geom_angle_publ_flag
Cl(1) Ti(1) Cl(2) 102.335(19) yes
Cl(1) Ti(1) N(1) 104.28(4) yes
Cl(1) Ti(1) C(1) 85.32(4) yes
Cl(1) Ti(1) C(2) 98.75(5) yes
Cl(1) Ti(1) C(3) 133.64(5) yes
Cl(1) Ti(1) C(4) 141.49(4) yes
Cl(1) Ti(1) C(5) 107.58(4) yes
Cl(2) Ti(1) N(1) 106.31(3) yes
Cl(2) Ti(1) C(1) 129.99(4) yes
Cl(2) Ti(1) C(2) 95.54(4) yes
Cl(2) Ti(1) C(3) 84.80(4) yes
Cl(2) Ti(1) C(4) 109.58(4) yes
Cl(2) Ti(1) C(5) 142.20(4) yes
N(1) Ti(1) C(1) 119.64(5) yes
N(1) Ti(1) C(2) 143.69(5) yes
N(1) Ti(1) C(3) 117.66(6) yes
N(1) Ti(1) C(4) 87.14(5) yes
N(1) Ti(1) C(5) 88.29(5) yes
C(1) Ti(1) C(2) 34.87(6) yes
C(1) Ti(1) C(3) 57.86(6) yes
C(1) Ti(1) C(4) 57.75(5) yes
C(1) Ti(1) C(5) 34.46(6) yes
C(2) Ti(1) C(3) 35.00(6) yes
C(2) Ti(1) C(4) 57.93(6) yes
C(2) Ti(1) C(5) 57.84(5) yes
C(3) Ti(1) C(4) 34.59(6) yes
C(3) Ti(1) C(5) 57.83(5) yes
C(4) Ti(1) C(5) 35.00(6) yes
Ti(1) N(1) C(6) 123.11(10) yes
Ti(1) N(1) C(9) 131.61(10) yes
C(6) N(1) C(9) 104.93(12) yes
Ti(1) C(1) C(2) 72.24(10) yes
Ti(1) C(1) C(5) 72.59(10) yes
C(2) C(1) C(5) 108.29(15) yes
Ti(1) C(2) C(1) 72.89(10) yes
Ti(1) C(2) C(3) 72.40(10) yes
C(1) C(2) C(3) 107.49(15) yes
Ti(1) C(3) C(2) 72.60(10) yes
Ti(1) C(3) C(4) 72.81(10) yes
C(2) C(3) C(4) 108.26(15) yes
Ti(1) C(4) C(3) 72.60(10) yes
Ti(1) C(4) C(5) 72.64(9) yes
C(3) C(4) C(5) 107.94(15) yes
Ti(1) C(5) C(1) 72.95(9) yes
Ti(1) C(5) C(4) 72.36(9) yes
C(1) C(5) C(4) 108.03(14) yes
N(1) C(6) C(7) 109.04(14) yes
N(1) C(6) C(10) 123.99(14) yes
C(7) C(6) C(10) 126.97(15) yes
C(6) C(7) C(8) 108.59(15) yes
C(7) C(8) C(9) 106.27(13) yes
C(7) C(8) C(11) 128.01(17) yes
C(9) C(8) C(11) 125.72(16) yes
N(1) C(9) C(8) 111.17(14) yes
Ti(1) C(1) H(1) 115.5 no
C(2) C(1) H(1) 126.1 no
C(5) C(1) H(1) 125.2 no
Ti(1) C(2) H(2) 118.8 no
C(1) C(2) H(2) 125.7 no
C(3) C(2) H(2) 126.8 no
Ti(1) C(3) H(3) 123.5 no
C(2) C(3) H(3) 124.0 no
C(4) C(3) H(3) 127.6 no
Ti(1) C(4) H(4) 117.2 no
C(3) C(4) H(4) 127.6 no
C(5) C(4) H(4) 124.3 no
Ti(1) C(5) H(5) 115.5 no
C(1) C(5) H(5) 124.7 no
C(4) C(5) H(5) 127.0 no
C(6) C(7) H(6) 121.3 no
C(8) C(7) H(6) 130.1 no
N(1) C(9) H(7) 119.7 no
C(8) C(9) H(7) 129.1 no
C(6) C(10) H(8) 118.2 no
C(6) C(10) H(9) 107.8 no
C(6) C(10) H(10) 114.1 no
H(8) C(10) H(9) 104.6 no
H(8) C(10) H(10) 108.4 no
H(9) C(10) H(10) 102.1 no
C(8) C(11) H(11) 113.7 no
C(8) C(11) H(12) 114.0 no
C(8) C(11) H(13) 112.6 no
H(11) C(11) H(12) 105.8 no
H(11) C(11) H(13) 108.2 no
H(12) C(11) H(13) 101.6 no

loop_
_geom_bond_atom_site_label_1
_geom_bond_atom_site_label_2
_geom_bond_distance
_geom_bond_publ_flag
Ti(1) Cl(1) 2.2444(4) yes
Ti(1) Cl(2) 2.2561(4) yes
Ti(1) N(1) 1.9681(13) yes
Ti(1) C(1) 2.3541(18) yes
Ti(1) C(2) 2.3458(17) yes
Ti(1) C(3) 2.3431(18) yes
Ti(1) C(4) 2.3458(17) yes
Ti(1) C(5) 2.3494(16) yes
N(1) C(6) 1.420(2) yes
N(1) C(9) 1.4091(19) yes
C(1) C(2) 1.408(2) yes
C(1) C(5) 1.393(2) yes
C(2) C(3) 1.410(2) yes
C(3) C(4) 1.394(2) yes
C(4) C(5) 1.412(2) yes
C(6) C(7) 1.361(2) yes
C(6) C(10) 1.493(2) yes
C(7) C(8) 1.431(2) yes
C(8) C(9) 1.355(2) yes
C(8) C(11) 1.493(2) yes
C(1) H(1) 0.975 no
C(2) H(2) 1.039 no
C(3) H(3) 1.010 no
C(4) H(4) 1.002 no
C(5) H(5) 1.020 no
C(7) H(6) 0.953 no
C(9) H(7) 1.009 no
C(10) H(8) 1.038 no
C(10) H(9) 0.937 no
C(10) H(10) 0.975 no
C(11) H(11) 0.920 no
C(11) H(12) 0.908 no
C(11) H(13) 0.932 no

loop_
_geom_contact_atom_site_label_1
_geom_contact_atom_site_label_2
_geom_contact_distance
_geom_contact_site_symmetry_2
Cl(1) C(5) 3.5681(17) 2_545
C(3) C(8) 3.578(2) 3_666
C(5) Cl(1) 3.5681(17) 2_555
C(8) C(3) 3.578(2) 3_666
Cl(1) H(2) 2.972 2_645
Cl(1) H(5) 3.395 2_545
Cl(1) H(6) 3.596 2_555
Cl(1) H(8) 3.432 2_655
Cl(1) H(9) 3.335 2_655
Cl(1) H(11) 3.362 2_555
Cl(1) H(13) 2.922 4_554
Cl(2) H(2) 3.004 2_645
Cl(2) H(4) 3.316 3_666
Cl(2) H(5) 3.257 1_655
Cl(2) H(7) 3.212 1_655
Cl(2) H(7) 3.390 3_666
Cl(2) H(10) 3.241 2_655
Cl(2) H(12) 3.219 1_655
N(1) H(1) 2.912 2_545
N(1) H(3) 3.497 3_666
N(1) H(4) 3.313 3_666
C(2) H(8) 3.573 2_655
C(2) H(9) 2.950 1_565
C(2) H(10) 3.520 2_655
C(3) H(6) 3.284 1_565
C(3) H(9) 3.031 1_565
C(4) H(6) 3.327 1_565
C(4) H(12) 3.135 3_566
C(5) H(12) 3.382 3_566
C(6) H(1) 2.779 2_545
C(6) H(3) 3.317 3_666
C(6) H(4) 3.355 3_666
C(7) H(1) 2.711 2_545
C(7) H(3) 2.807 3_666
C(8) H(1) 2.809 2_545
C(8) H(3) 2.639 3_666
C(9) H(1) 2.909 2_545
C(9) H(3) 3.077 3_666
C(10) H(2) 3.566 1_545
C(10) H(2) 3.234 2_645
C(10) H(11) 3.460 1_655
C(11) H(3) 3.084 3_666
C(11) H(4) 3.340 3_566
C(11) H(8) 3.247 1_455
C(11) H(11) 3.244 3_556
C(11) H(13) 3.470 3_556
H(1) N(1) 2.912 2_555
H(1) C(6) 2.779 2_555
H(1) C(7) 2.711 2_555
H(1) C(8) 2.809 2_555
H(1) C(9) 2.909 2_555
H(1) H(6) 3.171 2_555
H(1) H(7) 3.504 2_555
H(1) H(10) 3.435 2_555
H(1) H(11) 3.548 2_555
H(2) Cl(1) 2.972 2_655
H(2) Cl(2) 3.004 2_655
H(2) C(10) 3.566 1_565
H(2) C(10) 3.234 2_655
H(2) H(8) 2.778 2_655
H(2) H(9) 2.836 1_565
H(2) H(10) 3.332 1_565
H(2) H(10) 2.769 2_655
H(3) N(1) 3.497 3_666
H(3) C(6) 3.317 3_666
H(3) C(7) 2.807 3_666
H(3) C(8) 2.639 3_666
H(3) C(9) 3.077 3_666
H(3) C(11) 3.084 3_666
H(3) H(6) 3.472 1_565
H(3) H(6) 3.129 3_666
H(3) H(9) 2.893 1_565
H(3) H(12) 3.501 3_666
H(3) H(13) 2.673 3_666
H(4) Cl(2) 3.316 3_666
H(4) N(1) 3.313 3_666
H(4) C(6) 3.355 3_666
H(4) C(11) 3.340 3_566
H(4) H(8) 3.261 3_666
H(4) H(11) 3.345 3_566
H(4) H(12) 2.578 3_566
H(4) H(13) 3.531 3_566
H(5) Cl(1) 3.395 2_555
H(5) Cl(2) 3.257 1_455
H(5) H(10) 2.897 2_555
H(5) H(12) 3.145 3_566
H(5) H(13) 3.401 3_566
H(6) Cl(1) 3.596 2_545
H(6) C(3) 3.284 1_545
H(6) C(4) 3.327 1_545
H(6) H(1) 3.171 2_545
H(6) H(3) 3.472 1_545
H(6) H(3) 3.129 3_666
H(6) H(11) 3.319 3_556
H(6) H(13) 3.496 3_556
H(7) Cl(2) 3.212 1_455
H(7) Cl(2) 3.390 3_666
H(7) H(1) 3.504 2_545
H(7) H(12) 2.852 3_566
H(8) Cl(1) 3.432 2_645
H(8) C(2) 3.573 2_645
H(8) C(11) 3.247 1_655
H(8) H(2) 2.778 2_645
H(8) H(4) 3.261 3_666
H(8) H(11) 2.614 1_655
H(8) H(12) 3.089 1_655
H(9) Cl(1) 3.335 2_645
H(9) C(2) 2.950 1_545
H(9) C(3) 3.031 1_545
H(9) H(2) 2.836 1_545
H(9) H(3) 2.893 1_545
H(9) H(11) 3.367 1_655
H(10) Cl(2) 3.241 2_645
H(10) C(2) 3.520 2_645
H(10) H(1) 3.435 2_545
H(10) H(2) 3.332 1_545
H(10) H(2) 2.769 2_645
H(10) H(5) 2.897 2_545
H(11) Cl(1) 3.362 2_545
H(11) C(10) 3.460 1_455
H(11) C(11) 3.244 3_556
H(11) H(1) 3.548 2_545
H(11) H(4) 3.345 3_566
H(11) H(6) 3.319 3_556
H(11) H(8) 2.614 1_455
H(11) H(9) 3.367 1_455
H(11) H(11) 2.924 3_556
H(11) H(13) 2.799 3_556
H(12) Cl(2) 3.219 1_455
H(12) C(4) 3.135 3_566
H(12) C(5) 3.382 3_566
H(12) H(3) 3.501 3_666
H(12) H(4) 2.578 3_566
H(12) H(5) 3.145 3_566
H(12) H(7) 2.852 3_566
H(12) H(8) 3.089 1_455
H(13) Cl(1) 2.922 4_455
H(13) C(11) 3.470 3_556
H(13) H(3) 2.673 3_666
H(13) H(4) 3.531 3_566
H(13) H(5) 3.401 3_566
H(13) H(6) 3.496 3_556
H(13) H(11) 2.799 3_556
H(13) H(13) 3.409 3_556

loop_
_geom_torsion_atom_site_label_1
_geom_torsion_atom_site_label_2
_geom_torsion_atom_site_label_3
_geom_torsion_atom_site_label_4
_geom_torsion
Cl(1) Ti(1) N(1) C(6) 54.47(12)
Cl(1) Ti(1) N(1) C(9) -117.62(13)
Cl(1) Ti(1) C(1) C(2) -112.62(10)
Cl(1) Ti(1) C(1) C(5) 130.92(9)
Cl(1) Ti(1) C(2) C(1) 68.57(10)
Cl(1) Ti(1) C(2) C(3) -176.12(9)
Cl(1) Ti(1) C(3) C(2) 5.30(12)
Cl(1) Ti(1) C(3) C(4) 121.44(9)
Cl(1) Ti(1) C(4) C(3) -97.48(11)
Cl(1) Ti(1) C(4) C(5) 18.38(13)
Cl(1) Ti(1) C(5) C(1) -52.19(10)
Cl(1) Ti(1) C(5) C(4) -168.12(8)
Cl(2) Ti(1) N(1) C(6) -53.24(12)
Cl(2) Ti(1) N(1) C(9) 134.68(12)
Cl(2) Ti(1) C(1) C(2) -10.43(12)
Cl(2) Ti(1) C(1) C(5) -126.90(9)
Cl(2) Ti(1) C(2) C(1) 171.99(9)
Cl(2) Ti(1) C(2) C(3) -72.70(9)
Cl(2) Ti(1) C(3) C(2) 107.40(9)
Cl(2) Ti(1) C(3) C(4) -136.46(10)
Cl(2) Ti(1) C(4) C(3) 46.73(11)
Cl(2) Ti(1) C(4) C(5) 162.59(8)
Cl(2) Ti(1) C(5) C(1) 88.54(12)
Cl(2) Ti(1) C(5) C(4) -27.39(13)
N(1) Ti(1) C(1) C(2) 143.61(10)
N(1) Ti(1) C(1) C(5) 27.14(12)
C(1) Ti(1) N(1) C(6) 147.21(11)
C(1) Ti(1) N(1) C(9) -24.87(15)
N(1) Ti(1) C(2) C(1) -60.54(15)
N(1) Ti(1) C(2) C(3) 54.77(14)
C(2) Ti(1) N(1) C(6) -177.85(11)
C(2) Ti(1) N(1) C(9) 10.07(19)
N(1) Ti(1) C(3) C(2) -146.90(9)
N(1) Ti(1) C(3) C(4) -30.76(12)
C(3) Ti(1) N(1) C(6) -145.91(11)
C(3) Ti(1) N(1) C(9) 42.00(15)
N(1) Ti(1) C(4) C(3) 153.03(11)
N(1) Ti(1) C(4) C(5) -91.12(10)
C(4) Ti(1) N(1) C(6) -162.81(12)
C(4) Ti(1) N(1) C(9) 25.10(13)
N(1) Ti(1) C(5) C(1) -156.63(10)
N(1) Ti(1) C(5) C(4) 87.44(10)
C(5) Ti(1) N(1) C(6) 162.18(12)
C(5) Ti(1) N(1) C(9) -9.91(14)
C(1) Ti(1) C(2) C(3) 115.31(15)
C(2) Ti(1) C(1) C(5) -116.47(15)
C(1) Ti(1) C(3) C(2) -37.61(9)
C(1) Ti(1) C(3) C(4) 78.52(11)
C(3) Ti(1) C(1) C(2) 37.75(10)
C(3) Ti(1) C(1) C(5) -78.71(11)
C(1) Ti(1) C(4) C(3) -78.87(11)
C(1) Ti(1) C(4) C(5) 36.99(9)
C(4) Ti(1) C(1) C(2) 78.89(11)
C(4) Ti(1) C(1) C(5) -37.58(9)
C(1) Ti(1) C(5) C(4) -115.93(14)
C(5) Ti(1) C(1) C(2) 116.47(15)
C(2) Ti(1) C(3) C(4) 116.14(14)
C(3) Ti(1) C(2) C(1) -115.31(15)
C(2) Ti(1) C(4) C(3) -37.41(10)
C(2) Ti(1) C(4) C(5) 78.44(10)
C(4) Ti(1) C(2) C(1) -78.34(11)
C(4) Ti(1) C(2) C(3) 36.97(9)
C(2) Ti(1) C(5) C(1) 37.20(10)
C(2) Ti(1) C(5) C(4) -78.73(11)
C(5) Ti(1) C(2) C(1) -36.75(10)
C(5) Ti(1) C(2) C(3) 78.56(11)
C(3) Ti(1) C(4) C(5) 115.86(15)
C(4) Ti(1) C(3) C(2) -116.14(14)
C(3) Ti(1) C(5) C(1) 78.81(11)
C(3) Ti(1) C(5) C(4) -37.12(10)
C(5) Ti(1) C(3) C(2) -78.57(11)
C(5) Ti(1) C(3) C(4) 37.57(10)
C(4) Ti(1) C(5) C(1) 115.93(14)
C(5) Ti(1) C(4) C(3) -115.86(15)
Ti(1) N(1) C(6) C(7) -173.44(11)
Ti(1) N(1) C(6) C(10) 5.8(2)
Ti(1) N(1) C(9) C(8) 172.67(11)
C(6) N(1) C(9) C(8) -0.47(17)
C(9) N(1) C(6) C(7) 0.44(17)
C(9) N(1) C(6) C(10) 179.65(16)
Ti(1) C(1) C(2) C(3) -64.61(12)
Ti(1) C(1) C(5) C(4) 64.34(12)
C(2) C(1) C(5) Ti(1) -63.88(12)
C(2) C(1) C(5) C(4) 0.5(2)
C(5) C(1) C(2) Ti(1) 64.10(12)
C(5) C(1) C(2) C(3) -0.5(2)
Ti(1) C(2) C(3) C(4) -64.57(12)
C(1) C(2) C(3) Ti(1) 64.94(12)
C(1) C(2) C(3) C(4) 0.4(2)
Ti(1) C(3) C(4) C(5) -64.53(12)
C(2) C(3) C(4) Ti(1) 64.43(12)
C(2) C(3) C(4) C(5) -0.09(18)
Ti(1) C(4) C(5) C(1) -64.72(12)
C(3) C(4) C(5) Ti(1) 64.50(12)
C(3) C(4) C(5) C(1) -0.2(2)
N(1) C(6) C(7) C(8) -0.27(18)
C(10) C(6) C(7) C(8) -179.45(17)
C(6) C(7) C(8) C(9) -0.02(14)
C(6) C(7) C(8) C(11) -179.33(16)
C(7) C(8) C(9) N(1) 0.31(17)
C(11) C(8) C(9) N(1) 179.64(14)
